data_4032843
loop_
_publ_author_name
'Chakraborty, Sourav'
'Saha, Subrata'
'Lima, Lu\'is M P'
'Warzok, Ulrike'
'Sarkar, Sayan'
'Akhuli, Bidyut'
'Nandi, Mandira'
'Bej, Somnath'
'Adarsh, Nayarassery N.'
'Schalley, Christoph A.'
'Delgado, Rita'
'Ghosh, Pradyut'

_publ_section_title
;
 Polyamide-Polyamine Cryptand as Dicarboxylate Receptor: Dianion Binding
 Studies in the Solid State, in Solution, and in the Gas Phase.
;
_journal_issue 19
_journal_name_full 'The Journal of organic chemistry'
_journal_page_first 10007
_journal_page_last 10014
_journal_paper_doi 10.1021/acs.joc.7b01431
_journal_volume 82
_journal_year 2017
_chemical_formula_sum 'C55 H69 N7 O24'
_chemical_formula_weight 1212.17
_space_group_crystal_system monoclinic
_space_group_IT_number 15
_space_group_name_Hall '-C 2yc'
_space_group_name_H-M_alt 'C 1 2/c 1'
_symmetry_space_group_name_Hall '-C 2yc'
_symmetry_space_group_name_H-M 'C 1 2/c 1'
_atom_sites_solution_hydrogens geom
_atom_sites_solution_primary direct
_atom_sites_solution_secondary difmap
_audit_creation_method SHELXL-2016/6
_cell_angle_alpha 90
_cell_angle_beta 109.581(4)
_cell_angle_gamma 90
_cell_formula_units_Z 8
_cell_length_a 38.167(5)
_cell_length_b 16.311(2)
_cell_length_c 20.656(3)
_cell_measurement_reflns_used 72069
_cell_measurement_temperature 150(2)
_cell_measurement_theta_max 25.346
_cell_measurement_theta_min 3.068
_cell_volume 12116(3)
_computing_cell_refinement 'Bruker Apex II'
_computing_data_collection 'Bruker Apex II'
_computing_data_reduction SAINT
_computing_molecular_graphics 'Mercury 3.1'
_computing_publication_material SHELXL-2016/6
_computing_structure_refinement 'SHELXL-2016/6 (Sheldrick, 2016)'
_computing_structure_solution 'SHELXL-2016/6 (Sheldrick, 2016)'
_diffrn_ambient_temperature 150(2)
_diffrn_detector_area_resol_mean 3
_diffrn_measured_fraction_theta_full 0.995
_diffrn_measured_fraction_theta_max 0.994
_diffrn_measurement_device_type 'Bruker Apex II'
_diffrn_measurement_method 'phi-omega scan'
_diffrn_radiation_type MoK\a
_diffrn_radiation_wavelength 0.71073
_diffrn_reflns_av_R_equivalents 0.0870
_diffrn_reflns_av_unetI/netI 0.0592
_diffrn_reflns_Laue_measured_fraction_full 0.995
_diffrn_reflns_Laue_measured_fraction_max 0.994
_diffrn_reflns_limit_h_max 45
_diffrn_reflns_limit_h_min -43
_diffrn_reflns_limit_k_max 19
_diffrn_reflns_limit_k_min -19
_diffrn_reflns_limit_l_max 24
_diffrn_reflns_limit_l_min -24
_diffrn_reflns_number 72069
_diffrn_reflns_point_group_measured_fraction_full 0.995
_diffrn_reflns_point_group_measured_fraction_max 0.994
_diffrn_reflns_theta_full 25.242
_diffrn_reflns_theta_max 25.346
_diffrn_reflns_theta_min 3.068
_diffrn_source 'fine-focus sealed tube'
_exptl_absorpt_coefficient_mu 0.105
_exptl_absorpt_correction_type multi-scan
_exptl_absorpt_process_details sadabs
_exptl_crystal_colour colorless
_exptl_crystal_density_diffrn 1.329
_exptl_crystal_description plate
_exptl_crystal_F_000 5120
_exptl_crystal_size_max 0.400
_exptl_crystal_size_mid 0.180
_exptl_crystal_size_min 0.100
_exptl_transmission_factor_max 1.0000
_exptl_transmission_factor_min 0.5875
_refine_diff_density_max 0.947
_refine_diff_density_min -0.854
_refine_diff_density_rms 0.074
_refine_ls_extinction_method none
_refine_ls_goodness_of_fit_ref 1.024
_refine_ls_hydrogen_treatment mixed
_refine_ls_matrix_type full
_refine_ls_number_parameters 941
_refine_ls_number_reflns 11041
_refine_ls_number_restraints 539
_refine_ls_restrained_S_all 1.011
_refine_ls_R_factor_all 0.1299
_refine_ls_R_factor_gt 0.0753
_refine_ls_shift/su_max 0.003
_refine_ls_shift/su_mean 0.000
_refine_ls_structure_factor_coef Fsqd
_refine_ls_weighting_details 'w=1/[\s^2^(Fo^2^)+(0.1095P)^2^+33.1503P] where P=(Fo^2^+2Fc^2^)/3'
_refine_ls_weighting_scheme calc
_refine_ls_wR_factor_gt 0.1969
_refine_ls_wR_factor_ref 0.2219
_reflns_Friedel_coverage 0.000
_reflns_number_gt 6913
_reflns_number_total 11041
_reflns_threshold_expression 'I > 2\s(I)'
_cod_data_source_file jo7b01431_si_002.cif
_cod_data_source_block COMPLEX2
_cod_depositor_comments 'Adding full bibliography for 4032842--4032847.cif.'
_cod_database_code 4032843
_shelx_shelxl_version_number 2016/6
_shelx_space_group_comment
;
The symmetry employed for this shelxl refinement is uniquely defined
by the following loop, which should always be used as a source of
symmetry information in preference to the above space-group names.
They are only intended as comments.
;
_shelx_estimated_absorpt_t_min 0.959
_shelx_estimated_absorpt_t_max 0.990

loop_
_space_group_symop_operation_xyz
'x, y, z'
'-x, y, -z+1/2'
'x+1/2, y+1/2, z'
'-x+1/2, y+1/2, -z+1/2'
'-x, -y, -z'
'x, -y, z-1/2'
'-x+1/2, -y+1/2, -z'
'x+1/2, -y+1/2, z-1/2'

loop_
_atom_site_label
_atom_site_type_symbol
_atom_site_fract_x
_atom_site_fract_y
_atom_site_fract_z
_atom_site_U_iso_or_equiv
_atom_site_adp_type
_atom_site_occupancy
_atom_site_site_symmetry_order
_atom_site_calc_flag
_atom_site_refinement_flags_posn
_atom_site_refinement_flags_adp
_atom_site_refinement_flags_occupancy
_atom_site_disorder_assembly
_atom_site_disorder_group
N1 N 0.56041(8) 0.45151(17) 0.95732(15) 0.0274(7) Uani 1 1 d . . . . .
N2 N 0.61781(9) 0.42346(17) 0.88531(17) 0.0322(7) Uani 1 1 d . . . . .
H2A H 0.602248 0.407322 0.844684 0.039 Uiso 1 1 calc R U . . .
H2B H 0.617206 0.386275 0.916446 0.039 Uiso 1 1 calc R U . . .
N3 N 0.71222(9) -0.06784(17) 0.85720(14) 0.0282(7) Uani 1 1 d . . . . .
N4 N 0.61371(8) 0.39506(17) 1.09881(15) 0.0270(7) Uani 1 1 d . . . . .
H4A H 0.632575 0.425553 1.096410 0.032 Uiso 1 1 calc R U . . .
H4B H 0.609427 0.355982 1.067028 0.032 Uiso 1 1 calc R U . . .
N5 N 0.74673(8) -0.04706(17) 1.16173(15) 0.0288(7) Uani 1 1 d . . . . .
N6 N 0.52526(11) 0.28215(19) 0.90570(19) 0.0463(9) Uani 1 1 d . . . . .
H6A H 0.519417 0.250412 0.868543 0.056 Uiso 1 1 calc R U . . .
H6B H 0.549859 0.288266 0.920979 0.056 Uiso 1 1 calc R U . . .
N7 N 0.61228(8) -0.20674(18) 0.99125(16) 0.0320(7) Uani 1 1 d . . . . .
O1 O 0.72843(7) 0.13434(15) 0.85271(13) 0.0334(6) Uani 1 1 d . . . . .
O2 O 0.76567(7) -0.01127(15) 0.85112(13) 0.0330(6) Uani 1 1 d . . . . .
O3 O 0.71979(7) 0.08275(14) 1.20494(12) 0.0275(6) Uani 1 1 d . . . . .
O4 O 0.80604(7) -0.00810(14) 1.22193(13) 0.0309(6) Uani 1 1 d . . . . .
O5 O 0.56868(7) -0.08636(15) 1.00084(13) 0.0331(6) Uani 1 1 d . . . . .
O6 O 0.56380(8) -0.29569(16) 0.95524(16) 0.0492(8) Uani 1 1 d . . . . .
C1 C 0.56580(11) 0.5023(2) 0.90187(19) 0.0315(8) Uani 1 1 d . U . . .
H1A H 0.557830 0.557933 0.906042 0.038 Uiso 1 1 calc R U . . .
H1B H 0.550187 0.481072 0.857776 0.038 Uiso 1 1 calc R U . . .
C2 C 0.60545(11) 0.5039(2) 0.9035(2) 0.0318(8) Uani 1 1 d . U . . .
H2C H 0.608019 0.545181 0.871563 0.038 Uiso 1 1 calc R U . . .
H2D H 0.621449 0.519485 0.949189 0.038 Uiso 1 1 calc R U . . .
C3 C 0.65611(11) 0.4285(2) 0.8823(2) 0.0339(9) Uani 1 1 d . U . . .
H3A H 0.672087 0.453509 0.924459 0.041 Uiso 1 1 calc R U . . .
H3B H 0.655753 0.464429 0.844676 0.041 Uiso 1 1 calc R U . . .
C4 C 0.67308(10) 0.3470(2) 0.87279(19) 0.0283(8) Uani 1 1 d . U . . .
C5 C 0.65672(10) 0.2960(2) 0.8172(2) 0.0317(8) Uani 1 1 d . U . . .
H5 H 0.633815 0.310240 0.785351 0.038 Uiso 1 1 calc R U . . .
C6 C 0.67404(10) 0.2236(2) 0.80807(18) 0.0288(8) Uani 1 1 d . U . . .
H6 H 0.662739 0.189427 0.770848 0.035 Uiso 1 1 calc R U . . .
C7 C 0.70810(10) 0.2036(2) 0.85512(17) 0.0248(8) Uani 1 1 d . U . . .
C8 C 0.72546(10) 0.2555(2) 0.90953(18) 0.0291(8) Uani 1 1 d . U . . .
H8 H 0.748990 0.242840 0.939869 0.035 Uiso 1 1 calc R U . . .
C9 C 0.70777(11) 0.3260(2) 0.91852(19) 0.0304(8) Uani 1 1 d . U . . .
H9 H 0.719229 0.359920 0.955780 0.037 Uiso 1 1 calc R U . . .
C10 C 0.70919(10) 0.0677(2) 0.81055(18) 0.0278(8) Uani 1 1 d . U . . .
H10A H 0.708126 0.075238 0.763350 0.033 Uiso 1 1 calc R U . . .
H10B H 0.684036 0.063121 0.811553 0.033 Uiso 1 1 calc R U . . .
C11 C 0.73181(11) -0.0082(2) 0.84164(17) 0.0275(8) Uani 1 1 d . U . . .
C12 C 0.72878(11) -0.1457(2) 0.88852(19) 0.0303(8) Uani 1 1 d . U . . .
H12A H 0.755637 -0.142366 0.901754 0.036 Uiso 1 1 calc R U . . .
H12B H 0.720348 -0.189547 0.855130 0.036 Uiso 1 1 calc R U . . .
C13 C 0.57241(10) 0.4995(2) 1.02135(18) 0.0290(8) Uani 1 1 d . U . . .
H13A H 0.553332 0.539446 1.019860 0.035 Uiso 1 1 calc R U . . .
H13B H 0.594892 0.529259 1.024261 0.035 Uiso 1 1 calc R U . . .
C14 C 0.57981(10) 0.4474(2) 1.08512(19) 0.0296(8) Uani 1 1 d . U . . .
H14A H 0.582881 0.482800 1.124344 0.036 Uiso 1 1 calc R U . . .
H14B H 0.558456 0.412421 1.079806 0.036 Uiso 1 1 calc R U . . .
C15 C 0.62384(11) 0.3565(2) 1.16910(18) 0.0328(9) Uani 1 1 d . U . . .
H15A H 0.634916 0.397880 1.203607 0.039 Uiso 1 1 calc R U . . .
H15B H 0.601332 0.337244 1.176124 0.039 Uiso 1 1 calc R U . . .
C16 C 0.65054(10) 0.2858(2) 1.17898(17) 0.0275(8) Uani 1 1 d . U . . .
C17 C 0.68772(11) 0.2980(2) 1.18693(18) 0.0307(8) Uani 1 1 d . U . . .
H17 H 0.696509 0.351010 1.186053 0.037 Uiso 1 1 calc R U . . .
C18 C 0.71210(10) 0.2321(2) 1.19621(17) 0.0275(8) Uani 1 1 d . U . . .
H18 H 0.736958 0.240860 1.201270 0.033 Uiso 1 1 calc R U . . .
C19 C 0.69891(10) 0.1531(2) 1.19782(16) 0.0238(7) Uani 1 1 d . U . . .
C20 C 0.66225(10) 0.1400(2) 1.19211(18) 0.0301(8) Uani 1 1 d . U . . .
H20 H 0.653698 0.087124 1.194503 0.036 Uiso 1 1 calc R U . . .
C21 C 0.63823(11) 0.2062(2) 1.18279(18) 0.0301(8) Uani 1 1 d . U . . .
H21 H 0.613561 0.197294 1.179025 0.036 Uiso 1 1 calc R U . . .
C22 C 0.75768(10) 0.0896(2) 1.21077(19) 0.0280(8) Uani 1 1 d . U . . .
H22A H 0.772025 0.109924 1.256051 0.034 Uiso 1 1 calc R U . . .
H22B H 0.760298 0.128141 1.176887 0.034 Uiso 1 1 calc R U . . .
C23 C 0.77205(10) 0.0060(2) 1.19935(17) 0.0265(8) Uani 1 1 d . U . . .
C24 C 0.75764(11) -0.1289(2) 1.14424(18) 0.0316(8) Uani 1 1 d . U . . .
H24A H 0.756700 -0.168077 1.178927 0.038 Uiso 1 1 calc R U . . .
H24B H 0.783026 -0.126752 1.144172 0.038 Uiso 1 1 calc R U . . .
C25 C 0.52098(11) 0.4296(2) 0.9398(2) 0.0317(8) Uani 1 1 d . U . . .
H25A H 0.506062 0.478467 0.923910 0.038 Uiso 1 1 calc R U . . .
H25B H 0.516684 0.410892 0.981041 0.038 Uiso 1 1 calc R U . . .
C26 C 0.50789(14) 0.3639(2) 0.8852(2) 0.0453(11) Uani 1 1 d . U . . .
H26A H 0.481155 0.358203 0.872894 0.054 Uiso 1 1 calc R U . . .
H26B H 0.513012 0.381913 0.844517 0.054 Uiso 1 1 calc R U . . .
C27 C 0.51443(12) 0.2400(2) 0.9584(2) 0.0379(9) Uani 1 1 d . U . . .
H27A H 0.487538 0.241003 0.945417 0.046 Uiso 1 1 calc R U . . .
H27B H 0.524578 0.269456 1.001430 0.046 Uiso 1 1 calc R U . . .
C28 C 0.52762(11) 0.1520(2) 0.96896(19) 0.0334(9) Uani 1 1 d . U . . .
C29 C 0.56109(12) 0.1329(3) 1.0195(2) 0.0412(10) Uani 1 1 d . U . . .
H29 H 0.575198 0.174305 1.047090 0.049 Uiso 1 1 calc R U . . .
C30 C 0.57366(12) 0.0528(2) 1.0290(2) 0.0410(10) Uani 1 1 d . U . . .
H30 H 0.596013 0.040412 1.063267 0.049 Uiso 1 1 calc R U . . .
C31 C 0.55297(10) -0.0092(2) 0.98754(18) 0.0297(8) Uani 1 1 d . U . . .
C32 C 0.51957(10) 0.0083(2) 0.93742(19) 0.0335(9) Uani 1 1 d . U . . .
H32 H 0.505390 -0.033252 0.910110 0.040 Uiso 1 1 calc R U . . .
C33 C 0.50734(11) 0.0898(2) 0.9283(2) 0.0357(9) Uani 1 1 d . U . . .
H33 H 0.485000 0.102202 0.894056 0.043 Uiso 1 1 calc R U . . .
C34 C 0.54981(10) -0.1535(2) 0.95969(19) 0.0326(9) Uani 1 1 d . U . . .
H34A H 0.540939 -0.137725 0.911643 0.039 Uiso 1 1 calc R U . . .
H34B H 0.528523 -0.169067 0.972602 0.039 Uiso 1 1 calc R U . . .
C35 C 0.57613(11) -0.2249(2) 0.97008(19) 0.0335(9) Uani 1 1 d . U . . .
C36 C 0.64077(10) -0.2703(2) 0.9969(2) 0.0332(9) Uani 1 1 d . U . . .
H36A H 0.633258 -0.304849 0.956310 0.040 Uiso 1 1 calc R U . . .
H36B H 0.643667 -0.304578 1.036733 0.040 Uiso 1 1 calc R U . . .
C37 C 0.67702(10) -0.2282(2) 1.00378(18) 0.0267(8) Uani 1 1 d . U . . .
C38 C 0.68573(10) -0.2097(2) 0.94475(18) 0.0256(8) Uani 1 1 d . U . . .
C39 C 0.71805(10) -0.1653(2) 0.95139(18) 0.0265(8) Uani 1 1 d . U . . .
C40 C 0.74088(10) -0.1366(2) 1.01601(18) 0.0260(7) Uani 1 1 d . U . . .
C41 C 0.73229(10) -0.1571(2) 1.07469(17) 0.0260(8) Uani 1 1 d . U . . .
C42 C 0.70030(10) -0.2029(2) 1.06929(18) 0.0276(8) Uani 1 1 d . U . . .
C43 C 0.65939(11) -0.2345(2) 0.87494(19) 0.0362(9) Uani 1 1 d . U . . .
H43A H 0.664978 -0.203704 0.839989 0.054 Uiso 1 1 calc R U . . .
H43B H 0.634268 -0.223486 0.872523 0.054 Uiso 1 1 calc R U . . .
H43C H 0.662175 -0.291936 0.867945 0.054 Uiso 1 1 calc R U . . .
C44 C 0.77378(10) -0.0812(2) 1.0222(2) 0.0339(9) Uani 1 1 d . U . . .
H44A H 0.778773 -0.047415 1.062279 0.051 Uiso 1 1 calc R U . . .
H44B H 0.768165 -0.047116 0.982099 0.051 Uiso 1 1 calc R U . . .
H44C H 0.795234 -0.114163 1.025993 0.051 Uiso 1 1 calc R U . . .
C45 C 0.68970(13) -0.2221(2) 1.1320(2) 0.0389(10) Uani 1 1 d . U . . .
H45A H 0.697108 -0.277083 1.146868 0.058 Uiso 1 1 calc R U . . .
H45B H 0.663269 -0.216858 1.120640 0.058 Uiso 1 1 calc R U . . .
H45C H 0.702011 -0.184439 1.168205 0.058 Uiso 1 1 calc R U . . .
C61 C 0.5296(2) 0.7987(7) 0.7243(5) 0.068(3) Uani 0.497(4) 1 d D U P A 3
O62 O 0.5427(2) 0.7452(9) 0.6956(6) 0.156(6) Uani 0.497(4) 1 d D . P A 3
O63 O 0.49575(19) 0.8041(5) 0.7202(3) 0.073(2) Uani 0.497(4) 1 d D . P A 3
C64 C 0.5578(2) 0.8509(5) 0.7758(5) 0.052(2) Uani 0.497(4) 1 d D U P A 3
H64A H 0.580955 0.849520 0.766021 0.062 Uiso 0.497(4) 1 calc R U P A 3
H64B H 0.562520 0.828312 0.821315 0.062 Uiso 0.497(4) 1 calc R U P A 3
C65 C 0.5453(2) 0.9393(6) 0.7750(5) 0.052(2) Uani 0.497(4) 1 d D U P A 3
H65A H 0.522084 0.940449 0.784631 0.063 Uiso 0.497(4) 1 calc R U P A 3
H65B H 0.540467 0.961618 0.729326 0.063 Uiso 0.497(4) 1 calc R U P A 3
C66 C 0.5743(3) 0.9954(10) 0.8284(7) 0.047(4) Uani 0.497(4) 1 d D U P A 3
H66A H 0.569057 1.053568 0.821490 0.057 Uiso 0.497(4) 1 calc R U P A 3
H66B H 0.578836 0.980094 0.875885 0.057 Uiso 0.497(4) 1 calc R U P A 3
C67 C 0.6050(3) 0.9644(6) 0.7992(4) 0.030(3) Uani 0.497(4) 1 d D U P A 3
O68 O 0.5986(2) 0.9556(5) 0.7364(4) 0.0444(19) Uani 0.497(4) 1 d D . P A 3
O69 O 0.6376(4) 0.9631(10) 0.8450(7) 0.038(3) Uani 0.497(4) 1 d D . P A 3
C61B C 0.5351(2) 1.1911(4) 0.7593(4) 0.0306(18) Uani 0.503(4) 1 d D U P A 4
O62B O 0.53276(15) 1.2049(3) 0.6988(3) 0.0374(15) Uani 0.503(4) 1 d D . P A 4
O63B O 0.51309(15) 1.2214(3) 0.7866(3) 0.0409(15) Uani 0.503(4) 1 d D . P A 4
C64B C 0.5628(2) 1.1275(4) 0.7995(4) 0.0347(18) Uani 0.503(4) 1 d D U P A 4
H64C H 0.585222 1.130256 0.787510 0.042 Uiso 0.503(4) 1 calc R U P A 4
H64D H 0.569372 1.137939 0.848405 0.042 Uiso 0.503(4) 1 calc R U P A 4
C65B C 0.54514(19) 1.0430(4) 0.7824(4) 0.0293(17) Uani 0.503(4) 1 d D U P A 4
H65C H 0.537444 1.034440 0.733107 0.035 Uiso 0.503(4) 1 calc R U P A 4
H65D H 0.523126 1.040469 0.795814 0.035 Uiso 0.503(4) 1 calc R U P A 4
C66B C 0.5728(3) 0.9727(7) 0.8199(6) 0.032(3) Uani 0.503(4) 1 d D U P A 4
H66C H 0.563647 0.919949 0.799561 0.039 Uiso 0.503(4) 1 calc R U P A 4
H66D H 0.575408 0.971061 0.868259 0.039 Uiso 0.503(4) 1 calc R U P A 4
C67B C 0.6112(3) 0.9933(8) 0.8107(5) 0.044(3) Uani 0.503(4) 1 d D U P A 4
O68B O 0.6122(2) 0.9966(6) 0.7507(4) 0.053(2) Uani 0.503(4) 1 d D . P A 4
O69B O 0.6416(4) 0.9840(9) 0.8617(7) 0.035(3) Uani 0.503(4) 1 d D . P A 4
C91 C 0.6660(5) -0.0051(10) 1.0268(7) 0.024(3) Uani 0.566(6) 1 d D U P B 1
O92 O 0.6688(7) -0.0173(15) 1.0876(7) 0.027(3) Uani 0.566(6) 1 d D . P B 1
O93 O 0.6415(2) -0.0420(4) 0.9765(4) 0.025(2) Uiso 0.566(6) 1 d D . P B 1
C94 C 0.6896(3) 0.0631(6) 1.0120(6) 0.030(3) Uani 0.566(6) 1 d D U P B 1
H94A H 0.692662 0.053212 0.967937 0.036 Uiso 0.566(6) 1 calc R U P B 1
H94B H 0.714060 0.062739 1.046989 0.036 Uiso 0.566(6) 1 calc R U P B 1
C95 C 0.6713(3) 0.1483(6) 1.0111(7) 0.038(3) Uani 0.566(6) 1 d D U P B 1
H95A H 0.665283 0.154159 1.052892 0.046 Uiso 0.566(6) 1 calc R U P B 1
H95B H 0.689341 0.190298 1.011505 0.046 Uiso 0.566(6) 1 calc R U P B 1
C96 C 0.6375(2) 0.1631(5) 0.9523(4) 0.0258(19) Uani 0.566(6) 1 d D U P B 1
H96A H 0.619939 0.119514 0.950870 0.031 Uiso 0.566(6) 1 calc R U P B 1
H96B H 0.643819 0.159000 0.910668 0.031 Uiso 0.566(6) 1 calc R U P B 1
C97 C 0.6182(2) 0.2440(4) 0.9512(4) 0.0334(18) Uani 0.566(6) 1 d D U P B 1
O98 O 0.59203(14) 0.2630(3) 0.8985(3) 0.0460(16) Uani 0.566(6) 1 d D . P B 1
O99 O 0.6309(3) 0.2887(6) 1.0040(6) 0.066(3) Uani 0.566(6) 1 d D . P B 1
C91B C 0.6628(6) -0.0122(12) 1.0107(9) 0.029(5) Uani 0.434(6) 1 d D U P B 2
O92B O 0.6684(10) -0.024(2) 1.0726(8) 0.030(4) Uani 0.434(6) 1 d D U P B 2
O93B O 0.6378(3) -0.0493(6) 0.9625(5) 0.034(3) Uiso 0.434(6) 1 d D . P B 2
C94B C 0.6887(4) 0.0466(7) 0.9911(7) 0.025(3) Uani 0.434(6) 1 d D U P B 2
H94C H 0.714269 0.028751 1.012524 0.030 Uiso 0.434(6) 1 calc R U P B 2
H94D H 0.683099 0.045432 0.941670 0.030 Uiso 0.434(6) 1 calc R U P B 2
C95B C 0.6845(3) 0.1349(8) 1.0141(7) 0.027(3) Uani 0.434(6) 1 d D U P B 2
H95C H 0.690818 0.135668 1.063654 0.032 Uiso 0.434(6) 1 calc R U P B 2
H95D H 0.701964 0.170028 1.002451 0.032 Uiso 0.434(6) 1 calc R U P B 2
C96B C 0.6463(4) 0.1689(6) 0.9823(8) 0.041(3) Uani 0.434(6) 1 d D U P B 2
H96C H 0.638949 0.162347 0.932810 0.050 Uiso 0.434(6) 1 calc R U P B 2
H96D H 0.629243 0.137007 0.997915 0.050 Uiso 0.434(6) 1 calc R U P B 2
C97B C 0.6425(3) 0.2577(7) 0.9981(6) 0.041(3) Uani 0.434(6) 1 d D U P B 2
O98B O 0.6120(2) 0.2926(6) 0.9842(5) 0.035(2) Uani 0.434(6) 1 d D . P B 2
O99B O 0.67309(17) 0.2960(4) 1.0297(3) 0.039(2) Uani 0.434(6) 1 d D . P B 2
O201 O 0.65741(9) 0.4476(2) 0.65139(19) 0.0701(11) Uani 1 1 d . . . . .
O202 O 0.57960(9) 0.20417(19) 0.6356(2) 0.0670(10) Uani 1 1 d . . . . .
O203 O 0.59250(9) 0.36455(18) 0.64630(17) 0.0553(8) Uani 1 1 d . . . . .
O204 O 0.52860(12) 0.5602(3) 0.7214(2) 0.0987(16) Uani 1 1 d . . . . .
O205 O 0.57330(10) 0.4228(2) 0.75218(18) 0.0686(10) Uani 1 1 d . . . . .
O206 O 0.5636(2) 0.6892(5) 0.8154(3) 0.198(4) Uani 1 1 d . . . . .
O207 O 0.48963(11) 0.6660(3) 0.8969(2) 0.1077(18) Uani 1 1 d . . . . .
O208 O 0.82506(10) 0.0635(3) 0.9492(2) 0.0937(15) Uani 1 1 d . . . . .
O301 O 0.63296(8) 1.0856(2) 0.66883(15) 0.0526(8) Uani 1 1 d . . . . .
O302 O 0.53347(19) 0.8461(5) 0.6754(4) 0.068(2) Uani 0.503(4) 1 d . . P A 4
O303 O 0.5628(2) 1.2017(8) 0.7650(5) 0.112(4) Uani 0.497(4) 1 d . . P A 3

loop_
_atom_site_aniso_label
_atom_site_aniso_U_11
_atom_site_aniso_U_22
_atom_site_aniso_U_33
_atom_site_aniso_U_23
_atom_site_aniso_U_13
_atom_site_aniso_U_12
N1 0.0323(17) 0.0223(15) 0.0298(16) -0.0005(12) 0.0133(14) 0.0012(13)
N2 0.0383(19) 0.0191(15) 0.0456(19) -0.0011(13) 0.0226(16) -0.0039(13)
N3 0.0385(18) 0.0247(15) 0.0245(15) 0.0086(12) 0.0145(14) 0.0050(13)
N4 0.0288(17) 0.0223(15) 0.0291(16) -0.0032(12) 0.0087(13) -0.0005(12)
N5 0.0345(18) 0.0208(15) 0.0322(17) -0.0022(12) 0.0125(14) 0.0021(13)
N6 0.070(3) 0.0227(17) 0.057(2) -0.0125(15) 0.037(2) -0.0131(16)
N7 0.0285(18) 0.0272(16) 0.0425(19) -0.0051(14) 0.0148(15) 0.0001(13)
O1 0.0277(14) 0.0257(13) 0.0445(15) -0.0001(11) 0.0091(12) 0.0019(11)
O2 0.0313(15) 0.0353(14) 0.0336(14) 0.0033(11) 0.0122(12) 0.0044(12)
O3 0.0284(14) 0.0235(12) 0.0345(14) 0.0033(10) 0.0157(11) 0.0031(10)
O4 0.0293(15) 0.0282(13) 0.0354(14) 0.0025(11) 0.0112(12) 0.0008(11)
O5 0.0318(15) 0.0301(14) 0.0335(14) -0.0055(11) 0.0059(12) 0.0062(11)
O6 0.0454(18) 0.0313(15) 0.065(2) -0.0124(14) 0.0111(15) -0.0158(13)
C1 0.040(2) 0.0225(18) 0.036(2) 0.0031(15) 0.0180(17) 0.0071(16)
C2 0.040(2) 0.0223(18) 0.039(2) -0.0026(15) 0.0209(18) -0.0020(16)
C3 0.033(2) 0.0275(18) 0.050(2) -0.0063(17) 0.0250(18) -0.0065(16)
C4 0.0291(19) 0.0249(18) 0.0343(19) 0.0003(15) 0.0154(16) -0.0023(15)
C5 0.0265(19) 0.0283(19) 0.038(2) 0.0014(15) 0.0072(16) 0.0035(15)
C6 0.032(2) 0.0250(18) 0.0274(18) -0.0007(14) 0.0069(16) 0.0009(15)
C7 0.0299(19) 0.0209(16) 0.0280(18) 0.0033(14) 0.0156(16) 0.0015(14)
C8 0.0257(19) 0.0309(19) 0.0295(19) 0.0059(15) 0.0076(15) -0.0047(15)
C9 0.039(2) 0.0256(18) 0.0285(19) 0.0006(15) 0.0130(16) -0.0069(16)
C10 0.032(2) 0.0256(18) 0.0246(18) 0.0025(14) 0.0070(15) 0.0038(15)
C11 0.035(2) 0.0279(18) 0.0221(17) 0.0016(14) 0.0132(16) 0.0066(16)
C12 0.036(2) 0.0269(18) 0.0311(19) 0.0093(15) 0.0149(17) 0.0104(16)
C13 0.031(2) 0.0236(18) 0.0344(19) 0.0007(15) 0.0142(16) -0.0001(15)
C14 0.029(2) 0.0251(18) 0.035(2) -0.0021(15) 0.0116(16) 0.0027(15)
C15 0.040(2) 0.0300(19) 0.0274(19) -0.0011(15) 0.0103(17) 0.0067(16)
C16 0.033(2) 0.0255(17) 0.0224(17) -0.0026(14) 0.0077(15) 0.0026(15)
C17 0.037(2) 0.0224(17) 0.0287(19) -0.0041(15) 0.0062(16) 0.0007(15)
C18 0.0294(19) 0.0271(18) 0.0231(17) -0.0027(14) 0.0051(15) -0.0007(15)
C19 0.0299(19) 0.0231(17) 0.0192(16) 0.0012(13) 0.0091(15) 0.0061(14)
C20 0.034(2) 0.0277(18) 0.0295(19) 0.0026(15) 0.0121(16) 0.0006(15)
C21 0.030(2) 0.0333(19) 0.0267(19) 0.0016(15) 0.0097(16) 0.0031(15)
C22 0.029(2) 0.0278(18) 0.0296(19) 0.0033(15) 0.0133(16) 0.0009(15)
C23 0.033(2) 0.0253(18) 0.0249(18) 0.0043(14) 0.0142(16) 0.0009(15)
C24 0.038(2) 0.0241(18) 0.0286(19) 0.0021(15) 0.0060(16) 0.0070(16)
C25 0.037(2) 0.0227(17) 0.038(2) -0.0034(15) 0.0152(17) 0.0003(16)
C26 0.070(3) 0.027(2) 0.037(2) -0.0043(17) 0.017(2) -0.0102(19)
C27 0.039(2) 0.038(2) 0.039(2) 0.0038(17) 0.0164(18) 0.0078(18)
C28 0.034(2) 0.034(2) 0.034(2) 0.0021(16) 0.0146(17) 0.0042(16)
C29 0.044(2) 0.038(2) 0.038(2) -0.0077(17) 0.0085(18) 0.0071(18)
C30 0.042(2) 0.040(2) 0.033(2) -0.0027(17) 0.0018(18) 0.0127(18)
C31 0.032(2) 0.0322(19) 0.0279(18) -0.0006(15) 0.0139(16) 0.0085(16)
C32 0.030(2) 0.039(2) 0.032(2) 0.0018(17) 0.0116(16) -0.0008(17)
C33 0.030(2) 0.039(2) 0.037(2) 0.0091(17) 0.0086(17) 0.0047(16)
C34 0.030(2) 0.035(2) 0.033(2) 0.0008(16) 0.0107(17) -0.0050(16)
C35 0.037(2) 0.031(2) 0.033(2) -0.0049(16) 0.0134(17) -0.0052(17)
C36 0.037(2) 0.0229(18) 0.045(2) -0.0030(16) 0.0201(18) 0.0008(16)
C37 0.0293(19) 0.0193(17) 0.0329(18) 0.0007(14) 0.0121(16) 0.0056(14)
C38 0.0286(19) 0.0176(16) 0.0291(18) 0.0032(14) 0.0078(15) 0.0055(14)
C39 0.0316(19) 0.0219(17) 0.0263(17) 0.0045(14) 0.0100(15) 0.0075(14)
C40 0.0241(18) 0.0218(17) 0.0319(18) 0.0048(14) 0.0091(15) 0.0043(14)
C41 0.0321(19) 0.0178(16) 0.0260(17) 0.0039(14) 0.0070(15) 0.0063(14)
C42 0.035(2) 0.0199(17) 0.0294(18) 0.0057(14) 0.0127(16) 0.0046(15)
C43 0.035(2) 0.036(2) 0.033(2) -0.0021(17) 0.0047(17) 0.0032(17)
C44 0.028(2) 0.030(2) 0.040(2) 0.0090(16) 0.0082(17) 0.0008(16)
C45 0.060(3) 0.028(2) 0.034(2) 0.0014(16) 0.023(2) -0.0035(18)
C61 0.042(5) 0.106(7) 0.051(6) -0.023(5) 0.007(4) 0.007(5)
O62 0.049(5) 0.247(15) 0.138(9) -0.127(10) -0.016(6) 0.011(7)
O63 0.044(4) 0.109(6) 0.062(4) -0.027(4) 0.011(4) 0.008(4)
C64 0.038(5) 0.073(5) 0.046(5) -0.005(4) 0.016(4) 0.008(4)
C65 0.034(4) 0.082(5) 0.041(5) 0.004(4) 0.013(4) 0.018(4)
C66 0.049(6) 0.056(7) 0.040(6) -0.003(5) 0.019(4) 0.029(5)
C67 0.045(5) 0.023(5) 0.023(5) 0.005(4) 0.015(4) 0.023(4)
O68 0.042(5) 0.057(5) 0.037(4) 0.005(3) 0.016(3) 0.012(3)
O69 0.052(6) 0.043(8) 0.029(6) 0.005(4) 0.026(4) 0.020(5)
C61B 0.035(4) 0.022(3) 0.031(4) -0.003(3) 0.007(3) -0.004(3)
O62B 0.041(3) 0.038(3) 0.034(3) 0.007(2) 0.013(3) 0.012(2)
O63B 0.040(3) 0.044(3) 0.038(3) -0.008(2) 0.012(3) 0.012(3)
C64B 0.035(4) 0.034(4) 0.035(4) 0.005(3) 0.012(3) 0.000(3)
C65B 0.029(4) 0.032(3) 0.027(4) 0.002(3) 0.010(3) 0.003(3)
C66B 0.050(6) 0.027(5) 0.020(4) -0.005(4) 0.013(4) 0.021(4)
C67B 0.058(6) 0.042(7) 0.040(6) 0.000(5) 0.025(5) 0.020(5)
O68B 0.049(5) 0.086(7) 0.029(4) 0.014(4) 0.021(4) 0.020(4)
O69B 0.044(5) 0.032(6) 0.035(6) 0.001(4) 0.022(4) 0.018(4)
C91 0.021(5) 0.024(4) 0.026(6) 0.003(4) 0.006(4) 0.002(3)
O92 0.025(4) 0.028(7) 0.028(5) 0.008(6) 0.011(5) 0.003(4)
C94 0.029(4) 0.031(5) 0.030(6) 0.010(4) 0.011(4) 0.004(3)
C95 0.035(6) 0.028(4) 0.048(5) 0.008(4) 0.008(5) -0.008(4)
C96 0.030(4) 0.019(3) 0.029(4) 0.003(3) 0.011(3) 0.003(3)
C97 0.030(4) 0.025(3) 0.052(4) 0.000(3) 0.023(4) -0.005(3)
O98 0.043(3) 0.040(3) 0.065(4) 0.023(3) 0.032(3) 0.018(2)
O99 0.052(6) 0.044(5) 0.098(8) -0.034(5) 0.020(5) -0.006(5)
C91B 0.032(8) 0.024(6) 0.035(8) 0.015(6) 0.017(7) 0.010(5)
O92B 0.037(6) 0.028(6) 0.028(8) -0.010(7) 0.016(7) -0.004(4)
C94B 0.029(5) 0.022(5) 0.025(6) 0.003(4) 0.011(5) 0.004(4)
C95B 0.027(6) 0.027(5) 0.023(5) 0.000(4) 0.005(5) -0.001(4)
C96B 0.032(6) 0.027(5) 0.054(8) -0.007(5) 0.001(6) 0.001(4)
C97B 0.051(7) 0.034(5) 0.032(5) -0.009(4) 0.007(5) 0.014(5)
O98B 0.042(5) 0.030(4) 0.029(4) -0.008(3) 0.006(4) 0.009(5)
O99B 0.041(4) 0.030(3) 0.049(4) -0.007(3) 0.018(3) -0.009(3)
O201 0.047(2) 0.072(2) 0.076(2) -0.0233(19) 0.0001(18) 0.0147(17)
O202 0.054(2) 0.0364(17) 0.097(3) 0.0051(17) 0.0080(19) 0.0029(15)
O203 0.065(2) 0.0386(17) 0.065(2) -0.0056(15) 0.0253(17) 0.0060(15)
O204 0.095(3) 0.133(4) 0.062(2) 0.007(2) 0.019(2) 0.073(3)
O205 0.063(2) 0.076(2) 0.058(2) -0.0300(18) 0.0088(17) 0.0136(19)
O206 0.236(8) 0.194(7) 0.115(5) 0.023(5) -0.008(5) -0.137(6)
O207 0.069(3) 0.181(5) 0.087(3) -0.058(3) 0.045(2) -0.077(3)
O208 0.050(2) 0.136(4) 0.080(3) 0.050(3) 0.001(2) -0.032(2)
O301 0.0431(18) 0.068(2) 0.0388(16) -0.0185(15) 0.0037(14) 0.0156(15)
O302 0.053(4) 0.096(6) 0.053(4) 0.007(4) 0.017(3) 0.006(4)
O303 0.055(6) 0.216(13) 0.076(6) -0.065(7) 0.036(5) -0.029(6)

loop_
_atom_type_symbol
_atom_type_description
_atom_type_scat_dispersion_real
_atom_type_scat_dispersion_imag
_atom_type_scat_source
C C 0.0033 0.0016 'International Tables Vol C Tables 4.2.6.8 and 6.1.1.4'
H H 0.0000 0.0000 'International Tables Vol C Tables 4.2.6.8 and 6.1.1.4'
N N 0.0061 0.0033 'International Tables Vol C Tables 4.2.6.8 and 6.1.1.4'
O O 0.0106 0.0060 'International Tables Vol C Tables 4.2.6.8 and 6.1.1.4'

loop_
_geom_angle_atom_site_label_1
_geom_angle_atom_site_label_2
_geom_angle_atom_site_label_3
_geom_angle
_geom_angle_site_symmetry_1
_geom_angle_site_symmetry_3
_geom_angle_publ_flag
C25 N1 C13 109.6(3) . . ?
C25 N1 C1 109.9(3) . . ?
C13 N1 C1 108.4(3) . . ?
C2 N2 C3 111.2(3) . . ?
C2 N2 H2A 109.4 . . ?
C3 N2 H2A 109.4 . . ?
C2 N2 H2B 109.4 . . ?/
C3 N2 H2B 109.4 . . ?
H2A N2 H2B 108.0 . . ?
C11 N3 C12 123.1(3) . . ?
C14 N4 C15 110.3(3) . . ?
C14 N4 H4A 109.6 . . ?
C15 N4 H4A 109.6 . . ?
C14 N4 H4B 109.6 . . ?
C15 N4 H4B 109.6 . . ?
H4A N4 H4B 108.1 . . ?
C23 N5 C24 121.3(3) . . ?
C27 N6 C26 115.1(3) . . ?
C27 N6 H6A 108.5 . . ?
C26 N6 H6A 108.5 . . ?
C27 N6 H6B 108.5 . . ?
C26 N6 H6B 108.5 . . ?
H6A N6 H6B 107.5 . . ?
C35 N7 C36 121.5(3) . . ?
C7 O1 C10 117.6(3) . . ?
C19 O3 C22 118.8(3) . . ?
C31 O5 C34 118.9(3) . . ?
N1 C1 C2 113.1(3) . . ?
N1 C1 H1A 109.0 . . ?
C2 C1 H1A 109.0 . . ?
N1 C1 H1B 109.0 . . ?
C2 C1 H1B 109.0 . . ?
H1A C1 H1B 107.8 . . ?
N2 C2 C1 112.4(3) . . ?
N2 C2 H2C 109.1 . . ?
C1 C2 H2C 109.1 . . ?
N2 C2 H2D 109.1 . . ?
C1 C2 H2D 109.1 . . ?
H2C C2 H2D 107.9 . . ?
N2 C3 C4 115.2(3) . . ?
N2 C3 H3A 108.5 . . ?
C4 C3 H3A 108.5 . . ?
N2 C3 H3B 108.5 . . ?
C4 C3 H3B 108.5 . . ?
H3A C3 H3B 107.5 . . ?
C5 C4 C9 118.5(3) . . ?
C5 C4 C3 122.6(3) . . ?
C9 C4 C3 118.7(3) . . ?
C4 C5 C6 121.2(3) . . ?
C4 C5 H5 119.4 . . ?
C6 C5 H5 119.4 . . ?
C7 C6 C5 118.9(3) . . ?
C7 C6 H6 120.6 . . ?
C5 C6 H6 120.6 . . ?
C6 C7 O1 125.3(3) . . ?
C6 C7 C8 120.6(3) . . ?
O1 C7 C8 114.1(3) . . ?
C9 C8 C7 119.8(3) . . ?
C9 C8 H8 120.1 . . ?
C7 C8 H8 120.1 . . ?
C8 C9 C4 121.0(3) . . ?
C8 C9 H9 119.5 . . ?
C4 C9 H9 119.5 . . ?
O1 C10 C11 104.9(3) . . ?
O1 C10 H10A 110.8 . . ?
C11 C10 H10A 110.8 . . ?
O1 C10 H10B 110.8 . . ?
C11 C10 H10B 110.8 . . ?
H10A C10 H10B 108.8 . . ?
O2 C11 N3 124.8(3) . . ?
O2 C11 C10 120.9(3) . . ?
N3 C11 C10 114.3(3) . . ?
N3 C12 C39 111.0(3) . . ?
N3 C12 H12A 109.4 . . ?
C39 C12 H12A 109.4 . . ?
N3 C12 H12B 109.4 . . ?
C39 C12 H12B 109.4 . . ?
H12A C12 H12B 108.0 . . ?
N1 C13 C14 113.2(3) . . ?
N1 C13 H13A 108.9 . . ?
C14 C13 H13A 108.9 . . ?
N1 C13 H13B 108.9 . . ?
C14 C13 H13B 108.9 . . ?
H13A C13 H13B 107.7 . . ?
N4 C14 C13 112.5(3) . . ?
N4 C14 H14A 109.1 . . ?
C13 C14 H14A 109.1 . . ?
N4 C14 H14B 109.1 . . ?
C13 C14 H14B 109.1 . . ?
H14A C14 H14B 107.8 . . ?
C16 C15 N4 113.1(3) . . ?
C16 C15 H15A 108.9 . . ?
N4 C15 H15A 108.9 . . ?
C16 C15 H15B 108.9 . . ?
N4 C15 H15B 108.9 . . ?
H15A C15 H15B 107.8 . . ?
C17 C16 C21 118.6(3) . . ?
C17 C16 C15 121.7(3) . . ?
C21 C16 C15 119.7(3) . . ?
C16 C17 C18 121.0(3) . . ?
C16 C17 H17 119.5 . . ?
C18 C17 H17 119.5 . . ?
C19 C18 C17 119.3(3) . . ?
C19 C18 H18 120.4 . . ?
C17 C18 H18 120.4 . . ?
O3 C19 C20 114.5(3) . . ?
O3 C19 C18 125.1(3) . . ?
C20 C19 C18 120.4(3) . . ?
C19 C20 C21 119.7(3) . . ?
C19 C20 H20 120.2 . . ?
C21 C20 H20 120.2 . . ?
C20 C21 C16 120.9(4) . . ?
C20 C21 H21 119.5 . . ?
C16 C21 H21 119.5 . . ?
O3 C22 C23 109.1(3) . . ?
O3 C22 H22A 109.9 . . ?
C23 C22 H22A 109.9 . . ?
O3 C22 H22B 109.9 . . ?
C23 C22 H22B 109.9 . . ?
H22A C22 H22B 108.3 . . ?
O4 C23 N5 123.9(3) . . ?
O4 C23 C22 119.6(3) . . ?
N5 C23 C22 116.4(3) . . ?
N5 C24 C41 111.4(3) . . ?
N5 C24 H24A 109.4 . . ?
C41 C24 H24A 109.4 . . ?
N5 C24 H24B 109.4 . . ?
C41 C24 H24B 109.4 . . ?
H24A C24 H24B 108.0 . . ?
N1 C25 C26 114.3(3) . . ?
N1 C25 H25A 108.7 . . ?
C26 C25 H25A 108.7 . . ?
N1 C25 H25B 108.7 . . ?
C26 C25 H25B 108.7 . . ?
H25A C25 H25B 107.6 . . ?
N6 C26 C25 114.8(3) . . ?
N6 C26 H26A 108.6 . . ?
C25 C26 H26A 108.6 . . ?
N6 C26 H26B 108.6 . . ?
C25 C26 H26B 108.6 . . ?
H26A C26 H26B 107.6 . . ?
N6 C27 C28 113.0(3) . . ?
N6 C27 H27A 109.0 . . ?
C28 C27 H27A 109.0 . . ?
N6 C27 H27B 109.0 . . ?
C28 C27 H27B 109.0 . . ?
H27A C27 H27B 107.8 . . ?
C33 C28 C29 118.7(4) . . ?
C33 C28 C27 121.3(3) . . ?
C29 C28 C27 120.0(4) . . ?
C30 C29 C28 120.5(4) . . ?
C30 C29 H29 119.8 . . ?
C28 C29 H29 119.8 . . ?
C29 C30 C31 120.1(4) . . ?
C29 C30 H30 119.9 . . ?
C31 C30 H30 119.9 . . ?
C32 C31 O5 124.7(3) . . ?
C32 C31 C30 120.4(3) . . ?
O5 C31 C30 114.9(3) . . ?
C31 C32 C33 118.7(4) . . ?
C31 C32 H32 120.7 . . ?
C33 C32 H32 120.7 . . ?
C28 C33 C32 121.6(4) . . ?
C28 C33 H33 119.2 . . ?
C32 C33 H33 119.2 . . ?
O5 C34 C35 109.3(3) . . ?
O5 C34 H34A 109.8 . . ?
C35 C34 H34A 109.8 . . ?
O5 C34 H34B 109.8 . . ?
C35 C34 H34B 109.8 . . ?
H34A C34 H34B 108.3 . . ?
O6 C35 N7 123.4(4) . . ?
O6 C35 C34 120.2(3) . . ?
N7 C35 C34 116.2(3) . . ?
N7 C36 C37 108.4(3) . . ?
N7 C36 H36A 110.0 . . ?
C37 C36 H36A 110.0 . . ?
N7 C36 H36B 110.0 . . ?
C37 C36 H36B 110.0 . . ?
H36A C36 H36B 108.4 . . ?
C38 C37 C42 121.0(3) . . ?
C38 C37 C36 119.6(3) . . ?
C42 C37 C36 119.2(3) . . ?
C39 C38 C37 119.1(3) . . ?
C39 C38 C43 121.1(3) . . ?
C37 C38 C43 119.8(3) . . ?
C38 C39 C40 120.7(3) . . ?
C38 C39 C12 120.4(3) . . ?
C40 C39 C12 118.8(3) . . ?
C41 C40 C39 119.5(3) . . ?
C41 C40 C44 119.9(3) . . ?
C39 C40 C44 120.6(3) . . ?
C40 C41 C42 120.6(3) . . ?
C40 C41 C24 119.4(3) . . ?
C42 C41 C24 120.0(3) . . ?
C41 C42 C37 119.0(3) . . ?
C41 C42 C45 121.1(3) . . ?
C37 C42 C45 119.9(3) . . ?
C38 C43 H43A 109.5 . . ?
C38 C43 H43B 109.5 . . ?
H43A C43 H43B 109.5 . . ?
C38 C43 H43C 109.5 . . ?
H43A C43 H43C 109.5 . . ?
H43B C43 H43C 109.5 . . ?
C40 C44 H44A 109.5 . . ?
C40 C44 H44B 109.5 . . ?
H44A C44 H44B 109.5 . . ?
C40 C44 H44C 109.5 . . ?
H44A C44 H44C 109.5 . . ?
H44B C44 H44C 109.5 . . ?
C42 C45 H45A 109.5 . . ?
C42 C45 H45B 109.5 . . ?
H45A C45 H45B 109.5 . . ?
C42 C45 H45C 109.5 . . ?
H45A C45 H45C 109.5 . . ?
H45B C45 H45C 109.5 . . ?
O62 C61 O63 125.2(9) . . ?
O62 C61 C64 115.3(8) . . ?
O63 C61 C64 118.7(8) . . ?
O63 O63 C61 90.7(9) 2_656 . ?
C61 C64 C65 112.6(8) . . ?
C61 C64 H64A 109.1 . . ?
C65 C64 H64A 109.1 . . ?
C61 C64 H64B 109.1 . . ?
C65 C64 H64B 109.1 . . ?
H64A C64 H64B 107.8 . . ?
C64 C65 C66 113.6(8) . . ?
C64 C65 H65A 108.8 . . ?
C66 C65 H65A 108.8 . . ?
C64 C65 H65B 108.8 . . ?
C66 C65 H65B 108.8 . . ?
H65A C65 H65B 107.7 . . ?
C67 C66 C65 89.1(8) . . ?
C67 C66 H66A 113.8 . . ?
C65 C66 H66A 113.8 . . ?
C67 C66 H66B 113.8 . . ?
C65 C66 H66B 113.8 . . ?
H66A C66 H66B 111.0 . . ?
O68 C67 O69 124.8(10) . . ?
O68 C67 C66 121.7(9) . . ?
O69 C67 C66 112.5(9) . . ?
O62B C61B O63B 122.9(7) . . ?
O62B C61B C64B 118.6(7) . . ?
O63B C61B C64B 118.1(6) . . ?
O62B C61B O63B 73.1(5) . 2_656 ?
O63B C61B O63B 54.6(5) . 2_656 ?
C64B C61B O63B 149.6(6) . 2_656 ?
C61B O63B O63B 82.5(5) . 2_656 ?
C65B C64B C61B 108.7(6) . . ?
C65B C64B H64C 110.0 . . ?
C61B C64B H64C 110.0 . . ?
C65B C64B H64D 110.0 . . ?
C61B C64B H64D 110.0 . . ?
H64C C64B H64D 108.3 . . ?
C64B C65B C66B 111.9(6) . . ?
C64B C65B H65C 109.2 . . ?
C66B C65B H65C 109.2 . . ?
C64B C65B H65D 109.2 . . ?
C66B C65B H65D 109.2 . . ?
H65C C65B H65D 107.9 . . ?
C65B C66B C67B 106.4(8) . . ?
C65B C66B H66C 110.4 . . ?
C67B C66B H66C 110.4 . . ?
C65B C66B H66D 110.4 . . ?
C67B C66B H66D 110.4 . . ?
H66C C66B H66D 108.6 . . ?
O68B C67B O69B 119.6(11) . . ?
O68B C67B C66B 117.8(10) . . ?
O69B C67B C66B 119.8(11) . . ?
O92 C91 O93 122.3(12) . . ?
O92 C91 C94 117.6(13) . . ?
O93 C91 C94 119.7(11) . . ?
C91 C94 C95 111.2(10) . . ?
C91 C94 H94A 109.4 . . ?
C95 C94 H94A 109.4 . . ?
C91 C94 H94B 109.4 . . ?
C95 C94 H94B 109.4 . . ?
H94A C94 H94B 108.0 . . ?
C96 C95 C94 115.2(9) . . ?
C96 C95 H95A 108.5 . . ?
C94 C95 H95A 108.5 . . ?
C96 C95 H95B 108.5 . . ?
C94 C95 H95B 108.5 . . ?
H95A C95 H95B 107.5 . . ?
C95 C96 C97 116.5(8) . . ?
C95 C96 H96A 108.2 . . ?
C97 C96 H96A 108.2 . . ?
C95 C96 H96B 108.2 . . ?
C97 C96 H96B 108.2 . . ?
H96A C96 H96B 107.3 . . ?
O98 C97 O99 124.9(8) . . ?
O98 C97 C96 118.4(7) . . ?
O99 C97 C96 116.6(8) . . ?
O93B C91B O92B 123.8(16) . . ?
O93B C91B C94B 118.1(13) . . ?
O92B C91B C94B 118.0(17) . . ?
C95B C94B C91B 111.0(12) . . ?
C95B C94B H94C 109.4 . . ?
C91B C94B H94C 109.4 . . ?
C95B C94B H94D 109.4 . . ?
C91B C94B H94D 109.4 . . ?
H94C C94B H94D 108.0 . . ?
C96B C95B C94B 113.6(10) . . ?
C96B C95B H95C 108.8 . . ?
C94B C95B H95C 108.8 . . ?
C96B C95B H95D 108.8 . . ?
C94B C95B H95D 108.8 . . ?
H95C C95B H95D 107.7 . . ?
C97B C96B C95B 114.4(10) . . ?
C97B C96B H96C 108.6 . . ?
C95B C96B H96C 108.6 . . ?
C97B C96B H96D 108.6 . . ?
C95B C96B H96D 108.6 . . ?
H96C C96B H96D 107.6 . . ?
O98B C97B O99B 121.0(10) . . ?
O98B C97B C96B 122.9(11) . . ?
O99B C97B C96B 116.1(10) . . ?

loop_
_geom_bond_atom_site_label_1
_geom_bond_atom_site_label_2
_geom_bond_distance
_geom_bond_site_symmetry_2
N1 C25 1.469(5) .
N1 C13 1.472(4) .
N1 C1 1.483(5) .
N2 C2 1.485(4) .
N2 C3 1.486(5) .
N2 H2A 0.8900 .
N2 H2B 0.8900 .
N3 C11 1.331(5) .
N3 C12 1.469(4) .
N4 C14 1.496(4) .
N4 C15 1.509(4) .
N4 H4A 0.8900 .
N4 H4B 0.8900 .
N5 C23 1.336(5) .
N5 C24 1.478(4) .
N6 C27 1.459(5) .
N6 C26 1.486(5) .
N6 H6A 0.8900 .
N6 H6B 0.8900 .
N7 C35 1.334(5) .
N7 C36 1.479(5) .
O1 C7 1.381(4) .
O1 C10 1.433(4) .
O2 C11 1.241(4) .
O3 C19 1.376(4) .
O3 C22 1.415(4) .
O4 C23 1.244(4) .
O5 C31 1.381(4) .
O5 C34 1.425(4) .
O6 C35 1.245(4) .
C1 C2 1.502(5) .
C1 H1A 0.9700 .
C1 H1B 0.9700 .
C2 H2C 0.9700 .
C2 H2D 0.9700 .
C3 C4 1.519(5) .
C3 H3A 0.9700 .
C3 H3B 0.9700 .
C4 C5 1.387(5) .
C4 C9 1.387(5) .
C5 C6 1.397(5) .
C5 H5 0.9300 .
C6 C7 1.376(5) .
C6 H6 0.9300 .
C7 C8 1.386(5) .
C8 C9 1.376(5) .
C8 H8 0.9300 .
C9 H9 0.9300 .
C10 C11 1.522(5) .
C10 H10A 0.9700 .
C10 H10B 0.9700 .
C12 C39 1.521(5) .
C12 H12A 0.9700 .
C12 H12B 0.9700 .
C13 C14 1.513(5) .
C13 H13A 0.9700 .
C13 H13B 0.9700 .
C14 H14A 0.9700 .
C14 H14B 0.9700 .
C15 C16 1.507(5) .
C15 H15A 0.9700 .
C15 H15B 0.9700 .
C16 C17 1.387(5) .
C16 C21 1.391(5) .
C17 C18 1.393(5) .
C17 H17 0.9300 .
C18 C19 1.387(5) .
C18 H18 0.9300 .
C19 C20 1.381(5) .
C20 C21 1.387(5) .
C20 H20 0.9300 .
C21 H21 0.9300 .
C22 C23 1.518(5) .
C22 H22A 0.9700 .
C22 H22B 0.9700 .
C24 C41 1.510(5) .
C24 H24A 0.9700 .
C24 H24B 0.9700 .
C25 C26 1.514(5) .
C25 H25A 0.9700 .
C25 H25B 0.9700 .
C26 H26A 0.9700 .
C26 H26B 0.9700 .
C27 C28 1.513(5) .
C27 H27A 0.9700 .
C27 H27B 0.9700 .
C28 C33 1.378(5) .
C28 C29 1.387(6) .
C29 C30 1.384(6) .
C29 H29 0.9300 .
C30 C31 1.388(5) .
C30 H30 0.9300 .
C31 C32 1.376(5) .
C32 C33 1.401(5) .
C32 H32 0.9300 .
C33 H33 0.9300 .
C34 C35 1.505(5) .
C34 H34A 0.9700 .
C34 H34B 0.9700 .
C36 C37 1.508(5) .
C36 H36A 0.9700 .
C36 H36B 0.9700 .
C37 C38 1.400(5) .
C37 C42 1.409(5) .
C38 C39 1.397(5) .
C38 C43 1.511(5) .
C39 C40 1.407(5) .
C40 C41 1.398(5) .
C40 C44 1.517(5) .
C41 C42 1.403(5) .
C42 C45 1.513(5) .
C43 H43A 0.9600 .
C43 H43B 0.9600 .
C43 H43C 0.9600 .
C44 H44A 0.9600 .
C44 H44B 0.9600 .
C44 H44C 0.9600 .
C45 H45A 0.9600 .
C45 H45B 0.9600 .
C45 H45C 0.9600 .
C61 O62 1.248(10) .
C61 O63 1.269(9) .
C61 C64 1.499(10) .
C61 O63 1.733(14) 2_656
O63 O63 1.164(13) 2_656
C64 C65 1.517(10) .
C64 H64A 0.9700 .
C64 H64B 0.9700 .
C65 C66 1.571(11) .
C65 H65A 0.9700 .
C65 H65B 0.9700 .
C66 C67 1.570(9) .
C66 H66A 0.9700 .
C66 H66B 0.9700 .
C67 O68 1.245(8) .
C67 O69 1.285(9) .
C61B O62B 1.244(8) .
C61B O63B 1.259(8) .
C61B C64B 1.513(9) .
C61B O63B 1.833(10) 2_656
O63B O63B 1.507(11) 2_656
C64B C65B 1.523(9) .
C64B H64C 0.9700 .
C64B H64D 0.9700 .
C65B C66B 1.574(11) .
C65B H65C 0.9700 .
C65B H65D 0.9700 .
C66B C67B 1.577(9) .
C66B H66C 0.9700 .
C66B H66D 0.9700 .
C67B O68B 1.255(9) .
C67B O69B 1.289(9) .
C91 O92 1.240(12) .
C91 O93 1.291(11) .
C91 C94 1.526(10) .
C94 C95 1.552(11) .
C94 H94A 0.9700 .
C94 H94B 0.9700 .
C95 C96 1.465(12) .
C95 H95A 0.9700 .
C95 H95B 0.9700 .
C96 C97 1.508(9) .
C96 H96A 0.9700 .
C96 H96B 0.9700 .
C97 O98 1.245(9) .
C97 O99 1.266(12) .
C91B O93B 1.276(14) .
C91B O92B 1.238(13) .
C91B C94B 1.528(13) .
C94B C95B 1.543(13) .
C94B H94C 0.9700 .
C94B H94D 0.9700 .
C95B C96B 1.489(13) .
C95B H95C 0.9700 .
C95B H95D 0.9700 .
C96B C97B 1.503(12) .
C96B H96C 0.9700 .
C96B H96D 0.9700 .
C97B O98B 1.243(14) .
C97B O99B 1.290(14) .
